data_4063445
loop_
_publ_author_name
'Gaillard, Sylvain'
'Slawin, Alexandra M. Z.'
'Bonura, Allen T.'
'Stevens, Edwin D.'
'Nolan, Steven P.'

_publ_section_title
;
 Synthetic and Structural Studies of [AuCl3(NHC)] Complexes
;
_journal_issue 2
_journal_name_full Organometallics
_journal_page_first 394
_journal_paper_doi 10.1021/om900814e
_journal_volume 29
_journal_year 2010
_chemical_formula_sum 'C15.5 H25 Au Cl4 N2'
_chemical_formula_weight 578.14
_chemical_name_systematic
; 
 ? 
;
_space_group_IT_number 14
_symmetry_cell_setting monoclinic
_symmetry_space_group_name_Hall '-P 2ybc'
_symmetry_space_group_name_H-M 'P 1 21/c 1'
_atom_sites_solution_hydrogens geom
_atom_sites_solution_primary direct
_atom_sites_solution_secondary difmap
_audit_creation_method SHELXL-97
_cell_angle_alpha 90.00
_cell_angle_beta 108.4170(10)
_cell_angle_gamma 90.00
_cell_formula_units_Z 8
_cell_length_a 15.1152(8)
_cell_length_b 17.8557(10)
_cell_length_c 15.9701(8)
_cell_measurement_reflns_used 15354
_cell_measurement_temperature 120(2)
_cell_measurement_theta_max 28.37
_cell_measurement_theta_min 2.24
_cell_volume 4089.5(4)
_computing_cell_refinement 'Bruker SAINT'
_computing_data_collection 'Bruker APEX2'
_computing_data_reduction 'Bruker SAINT'
_computing_molecular_graphics 'Bruker SHELXTL'
_computing_publication_material 'Bruker SHELXTL'
_computing_structure_refinement 'SHELXL-97 (Sheldrick, 2008)'
_computing_structure_solution 'SHELXS-97 (Sheldrick, 2008)'
_diffrn_ambient_temperature 120(2)
_diffrn_measured_fraction_theta_full 0.997
_diffrn_measured_fraction_theta_max 0.997
_diffrn_measurement_device_type 'Bruker APEX-II CCD'
_diffrn_measurement_method '\f and \w scans'
_diffrn_radiation_monochromator graphite
_diffrn_radiation_source 'fine-focus sealed tube'
_diffrn_radiation_type MoK\a
_diffrn_radiation_wavelength 0.71073
_diffrn_reflns_av_R_equivalents 0.0422
_diffrn_reflns_av_sigmaI/netI 0.0204
_diffrn_reflns_limit_h_max 17
_diffrn_reflns_limit_h_min -17
_diffrn_reflns_limit_k_max 21
_diffrn_reflns_limit_k_min -21
_diffrn_reflns_limit_l_max 18
_diffrn_reflns_limit_l_min -18
_diffrn_reflns_number 63893
_diffrn_reflns_theta_full 25.00
_diffrn_reflns_theta_max 25.00
_diffrn_reflns_theta_min 1.76
_exptl_absorpt_coefficient_mu 7.716
_exptl_absorpt_correction_T_max 0.1483
_exptl_absorpt_correction_T_min 0.0904
_exptl_absorpt_correction_type empirical
_exptl_crystal_colour colourless
_exptl_crystal_density_diffrn 1.878
_exptl_crystal_density_method 'not measured'
_exptl_crystal_description cube
_exptl_crystal_F_000 2232
_exptl_crystal_size_max 0.60
_exptl_crystal_size_mid 0.45
_exptl_crystal_size_min 0.40
_refine_diff_density_max 3.738
_refine_diff_density_min -4.094
_refine_diff_density_rms 0.393
_refine_ls_extinction_method none
_refine_ls_goodness_of_fit_ref 1.282
_refine_ls_hydrogen_treatment constr
_refine_ls_matrix_type full
_refine_ls_number_parameters 406
_refine_ls_number_reflns 7183
_refine_ls_number_restraints 349
_refine_ls_restrained_S_all 1.253
_refine_ls_R_factor_all 0.0755
_refine_ls_R_factor_gt 0.0737
_refine_ls_shift/su_max 0.001
_refine_ls_shift/su_mean 0.000
_refine_ls_structure_factor_coef Fsqd
_refine_ls_weighting_details 'calc w=1/[\s^2^(Fo^2^)+(0.0000P)^2^+460.9103P] where P=(Fo^2^+2Fc^2^)/3'
_refine_ls_weighting_scheme calc
_refine_ls_wR_factor_gt 0.2110
_refine_ls_wR_factor_ref 0.2114
_reflns_number_gt 6922
_reflns_number_total 7183
_reflns_threshold_expression >2sigma(I)
_cod_data_source_file om900814e_si_002.cif
_cod_data_source_block AuCl3(ICy)
_cod_depositor_comments
;
The following automatic conversions were performed:

'_symmetry_cell_setting' value 'Monoclinic' changed to 'monoclinic'
according to the built-in table from CIF Core dictionary named
'cif_core.dic' version 2.4.1 from 2010-06-29.

Automatic conversion script
Id: cif_fix_values 1673 2011-04-08 12:14:43Z adriana 
;
_cod_original_cell_volume 4089.4(4)
_cod_original_sg_symbol_H-M P2(1)/c
_cod_original_formula_sum 'C15.50 H25 Au Cl4 N2'
_cod_database_code 4063445

loop_
_symmetry_equiv_pos_as_xyz
'x, y, z'
'-x, y+1/2, -z+1/2'
'-x, -y, -z'
'x, -y-1/2, z-1/2'

loop_
_atom_site_label
_atom_site_type_symbol
_atom_site_fract_x
_atom_site_fract_y
_atom_site_fract_z
_atom_site_U_iso_or_equiv
_atom_site_adp_type
_atom_site_occupancy
_atom_site_symmetry_multiplicity
_atom_site_calc_flag
_atom_site_refinement_flags
_atom_site_disorder_assembly
_atom_site_disorder_group
Au1 Au 0.02999(5) 0.62554(4) 0.77975(5) 0.01142(19) Uani 1 1 d U . .
Cl1 Cl 0.1226(3) 0.7281(2) 0.7788(4) 0.0220(10) Uani 1 1 d U . .
C1 C -0.1293(13) 0.5951(10) 0.8822(12) 0.015(3) Uani 1 1 d U . .
H1 H -0.1104 0.6427 0.8595 0.019 Uiso 1 1 calc R . .
N1 N -0.1110(11) 0.5327(8) 0.8282(10) 0.014(2) Uani 1 1 d U . .
C2 C -0.2352(14) 0.5999(11) 0.8677(14) 0.021(3) Uani 1 1 d U . .
H2A H -0.2690 0.6100 0.8047 0.025 Uiso 1 1 calc R . .
H2B H -0.2578 0.5517 0.8840 0.025 Uiso 1 1 calc R . .
Cl2 Cl 0.1449(3) 0.5699(3) 0.8908(3) 0.0222(10) Uani 1 1 d U . .
N2 N -0.0480(10) 0.4691(8) 0.7460(10) 0.012(2) Uani 1 1 d U . .
Cl3 Cl -0.0900(4) 0.6762(3) 0.6700(4) 0.0331(13) Uani 1 1 d U . .
C3 C -0.2532(14) 0.6627(12) 0.9247(14) 0.023(3) Uani 1 1 d U . .
H3A H -0.3203 0.6631 0.9194 0.028 Uiso 1 1 calc R . .
H3B H -0.2384 0.7113 0.9023 0.028 Uiso 1 1 calc R . .
C4 C -0.1952(14) 0.6547(12) 1.0229(14) 0.023(3) Uani 1 1 d U . .
H4A H -0.2075 0.6981 1.0562 0.028 Uiso 1 1 calc R . .
H4B H -0.2146 0.6088 1.0472 0.028 Uiso 1 1 calc R . .
C5 C -0.0914(14) 0.6506(11) 1.0351(13) 0.020(3) Uani 1 1 d U . .
H5A H -0.0565 0.6408 1.0979 0.024 Uiso 1 1 calc R . .
H5B H -0.0699 0.6991 1.0185 0.024 Uiso 1 1 calc R . .
C6 C -0.0719(13) 0.5879(10) 0.9775(12) 0.016(3) Uani 1 1 d U . .
H6A H -0.0050 0.5888 0.9824 0.019 Uiso 1 1 calc R . .
H6B H -0.0853 0.5390 1.0001 0.019 Uiso 1 1 calc R . .
C7 C -0.0512(12) 0.5383(10) 0.7807(12) 0.012(2) Uani 1 1 d U . .
C8 C -0.1432(13) 0.4615(10) 0.8231(13) 0.015(3) Uani 1 1 d U . .
H8 H -0.1854 0.4434 0.8517 0.017 Uiso 1 1 calc R . .
C9 C -0.1077(12) 0.4213(10) 0.7727(12) 0.014(3) Uani 1 1 d U . .
H9 H -0.1199 0.3700 0.7575 0.017 Uiso 1 1 calc R . .
C10 C 0.0074(13) 0.4475(11) 0.6884(13) 0.017(3) Uani 1 1 d U . .
H10 H 0.0408 0.4932 0.6782 0.021 Uiso 1 1 calc R . .
C11 C -0.0563(14) 0.4208(12) 0.5990(13) 0.023(3) Uani 1 1 d U . .
H11A H -0.0994 0.4615 0.5696 0.027 Uiso 1 1 calc R . .
H11B H -0.0940 0.3777 0.6072 0.027 Uiso 1 1 calc R . .
C12 C 0.0033(15) 0.3975(12) 0.5418(14) 0.024(3) Uani 1 1 d U . .
H12A H -0.0378 0.3770 0.4853 0.028 Uiso 1 1 calc R . .
H12B H 0.0350 0.4423 0.5283 0.028 Uiso 1 1 calc R . .
C13 C 0.0752(15) 0.3399(12) 0.5859(14) 0.026(4) Uani 1 1 d U . .
H13A H 0.0434 0.2932 0.5936 0.032 Uiso 1 1 calc R . .
H13B H 0.1135 0.3286 0.5474 0.032 Uiso 1 1 calc R . .
C14 C 0.1359(15) 0.3651(13) 0.6717(15) 0.029(4) Uani 1 1 d U . .
H14A H 0.1740 0.4077 0.6630 0.034 Uiso 1 1 calc R . .
H14B H 0.1789 0.3240 0.6999 0.034 Uiso 1 1 calc R . .
C15 C 0.0805(14) 0.3900(12) 0.7347(14) 0.023(3) Uani 1 1 d U . .
H15A H 0.0499 0.3460 0.7514 0.028 Uiso 1 1 calc R . .
H15B H 0.1239 0.4119 0.7893 0.028 Uiso 1 1 calc R . .
Cl21 Cl 0.5687(4) 0.3987(3) 0.8689(4) 0.0339(13) Uani 1 1 d U . .
Au21 Au 0.52995(5) 0.32690(4) 0.74109(5) 0.0153(2) Uani 1 1 d U . .
C21 C 0.4087(12) 0.3650(9) 0.5211(11) 0.010(3) Uani 1 1 d U . .
H21 H 0.4393 0.4023 0.5680 0.012 Uiso 1 1 calc R . .
N21 N 0.4546(11) 0.2875(9) 0.5512(10) 0.017(3) Uani 1 1 d U . .
Cl22 Cl 0.6624(4) 0.3609(3) 0.7131(4) 0.0348(13) Uani 1 1 d U . .
N22 N 0.5257(11) 0.1932(9) 0.6282(11) 0.017(3) Uani 1 1 d U . .
C22 C 0.4301(15) 0.3874(12) 0.4378(14) 0.023(3) Uani 1 1 d U . .
H22A H 0.4041 0.3501 0.3904 0.028 Uiso 1 1 calc R . .
H22B H 0.4983 0.3906 0.4493 0.028 Uiso 1 1 calc R . .
Cl23 Cl 0.3929(3) 0.2876(3) 0.7588(3) 0.0272(11) Uani 1 1 d U . .
C23 C 0.3839(15) 0.4652(12) 0.4104(16) 0.029(4) Uani 1 1 d U . .
H23A H 0.4150 0.5027 0.4558 0.035 Uiso 1 1 calc R . .
H23B H 0.3925 0.4808 0.3539 0.035 Uiso 1 1 calc R . .
C24 C 0.2801(15) 0.4634(12) 0.3996(14) 0.026(4) Uani 1 1 d U . .
H24A H 0.2530 0.5138 0.3833 0.032 Uiso 1 1 calc R . .
H24B H 0.2480 0.4282 0.3518 0.032 Uiso 1 1 calc R . .
C25 C 0.2660(14) 0.4387(11) 0.4853(13) 0.021(3) Uani 1 1 d U . .
H25A H 0.1984 0.4361 0.4775 0.025 Uiso 1 1 calc R . .
H25B H 0.2943 0.4760 0.5320 0.025 Uiso 1 1 calc R . .
C26 C 0.3105(13) 0.3617(10) 0.5140(12) 0.014(3) Uani 1 1 d U . .
H26A H 0.3038 0.3477 0.5717 0.016 Uiso 1 1 calc R . .
H26B H 0.2787 0.3233 0.4702 0.016 Uiso 1 1 calc R . .
C27 C 0.5015(12) 0.2659(10) 0.6319(12) 0.013(2) Uani 1 1 d U . .
C28 C 0.4492(14) 0.2286(11) 0.4915(13) 0.018(3) Uani 1 1 d U . .
H28 H 0.4206 0.2295 0.4293 0.022 Uiso 1 1 calc R . .
C29 C 0.4929(15) 0.1710(11) 0.5411(13) 0.023(3) Uani 1 1 d U . .
H29 H 0.5002 0.1225 0.5197 0.028 Uiso 1 1 calc R . .
C30 C 0.5761(12) 0.1470(10) 0.7030(13) 0.017(3) Uani 1 1 d U . .
H30 H 0.5972 0.1798 0.7564 0.020 Uiso 1 1 calc R . .
C31 C 0.6631(13) 0.1134(12) 0.6870(15) 0.024(3) Uani 1 1 d U . .
H31A H 0.7052 0.1544 0.6817 0.029 Uiso 1 1 calc R . .
H31B H 0.6441 0.0851 0.6308 0.029 Uiso 1 1 calc R . .
C32 C 0.7158(15) 0.0606(12) 0.7632(15) 0.026(4) Uani 1 1 d U . .
H32A H 0.7692 0.0372 0.7498 0.031 Uiso 1 1 calc R . .
H32B H 0.7404 0.0896 0.8186 0.031 Uiso 1 1 calc R . .
C33 C 0.6495(14) 0.0005(11) 0.7743(14) 0.022(3) Uani 1 1 d U . .
H33A H 0.6827 -0.0329 0.8237 0.027 Uiso 1 1 calc R . .
H33B H 0.6282 -0.0301 0.7199 0.027 Uiso 1 1 calc R . .
C34 C 0.5646(14) 0.0351(12) 0.7929(14) 0.023(3) Uani 1 1 d U . .
H34A H 0.5223 -0.0054 0.7992 0.028 Uiso 1 1 calc R . .
H34B H 0.5856 0.0631 0.8493 0.028 Uiso 1 1 calc R . .
C35 C 0.5124(13) 0.0872(11) 0.7198(13) 0.017(3) Uani 1 1 d U . .
H35A H 0.4610 0.1114 0.7358 0.021 Uiso 1 1 calc R . .
H35B H 0.4846 0.0579 0.6651 0.021 Uiso 1 1 calc R . .
Cl41 Cl 0.8281(8) 0.2386(6) 0.4276(8) 0.090(3) Uani 1 1 d U . .
C41 C 0.7505(18) 0.2323(15) 0.4874(19) 0.043(5) Uani 1 1 d U . .
H41A H 0.7855 0.2237 0.5504 0.052 Uiso 1 1 calc R . .
H41B H 0.7084 0.1891 0.4660 0.052 Uiso 1 1 calc R . .
Cl42 Cl 0.6840(8) 0.3147(6) 0.4767(9) 0.101(4) Uani 1 1 d U . .

loop_
_atom_site_aniso_label
_atom_site_aniso_U_11
_atom_site_aniso_U_22
_atom_site_aniso_U_33
_atom_site_aniso_U_23
_atom_site_aniso_U_13
_atom_site_aniso_U_12
Au1 0.0111(3) 0.0060(3) 0.0167(4) 0.0001(3) 0.0038(3) -0.0010(3)
Cl1 0.017(2) 0.009(2) 0.040(3) 0.0057(19) 0.009(2) -0.0007(17)
C1 0.018(6) 0.012(6) 0.019(6) 0.000(5) 0.009(5) 0.005(5)
N1 0.013(6) 0.010(5) 0.021(6) -0.002(5) 0.008(5) 0.000(4)
C2 0.017(6) 0.017(7) 0.027(7) -0.005(6) 0.005(6) 0.005(6)
Cl2 0.014(2) 0.016(2) 0.032(3) 0.0081(19) 0.0021(19) -0.0033(18)
N2 0.010(5) 0.007(5) 0.021(6) -0.002(5) 0.006(4) -0.001(4)
Cl3 0.024(3) 0.026(3) 0.036(3) 0.012(2) -0.009(2) -0.007(2)
C3 0.021(7) 0.021(8) 0.028(7) -0.005(7) 0.008(6) 0.008(6)
C4 0.023(7) 0.021(8) 0.026(7) -0.004(6) 0.008(6) 0.006(7)
C5 0.022(7) 0.015(7) 0.021(7) -0.006(6) 0.004(6) 0.001(6)
C6 0.016(7) 0.012(7) 0.021(6) 0.000(6) 0.008(5) 0.007(6)
C7 0.013(6) 0.006(5) 0.020(7) -0.001(5) 0.008(5) 0.002(4)
C8 0.014(7) 0.009(6) 0.023(7) 0.003(5) 0.008(5) -0.002(5)
C9 0.013(7) 0.008(6) 0.022(7) 0.001(5) 0.006(5) -0.003(5)
C10 0.015(6) 0.016(7) 0.022(6) -0.001(5) 0.009(5) 0.001(5)
C11 0.023(7) 0.023(8) 0.022(7) -0.002(6) 0.006(5) 0.004(6)
C12 0.028(8) 0.023(8) 0.021(7) 0.000(6) 0.009(6) 0.005(7)
C13 0.025(8) 0.025(8) 0.029(7) -0.004(7) 0.008(6) 0.006(6)
C14 0.020(7) 0.029(8) 0.035(8) -0.009(7) 0.006(6) 0.007(7)
C15 0.020(7) 0.023(8) 0.027(7) -0.001(6) 0.007(6) 0.006(6)
Cl21 0.044(3) 0.025(3) 0.022(3) -0.008(2) -0.005(2) 0.005(2)
Au21 0.0154(4) 0.0105(3) 0.0142(4) 0.0013(3) -0.0036(3) 0.0016(3)
C21 0.011(4) 0.008(4) 0.009(4) 0.002(3) 0.002(3) -0.005(3)
N21 0.020(6) 0.011(5) 0.015(5) 0.002(4) 0.000(5) -0.002(5)
Cl22 0.021(3) 0.037(3) 0.040(3) 0.005(2) 0.001(2) -0.016(2)
N22 0.017(6) 0.013(5) 0.020(5) -0.001(4) 0.003(5) 0.002(5)
C22 0.025(7) 0.022(7) 0.026(7) 0.017(6) 0.013(6) 0.007(6)
Cl23 0.020(2) 0.040(3) 0.023(2) -0.004(2) 0.007(2) -0.004(2)
C23 0.029(8) 0.025(8) 0.033(8) 0.020(7) 0.010(7) 0.009(7)
C24 0.027(7) 0.024(8) 0.026(8) 0.015(6) 0.005(7) 0.011(7)
C25 0.022(7) 0.018(7) 0.022(7) 0.006(6) 0.007(6) 0.011(6)
C26 0.018(6) 0.010(6) 0.015(7) 0.005(5) 0.008(6) -0.002(5)
C27 0.011(6) 0.010(5) 0.016(5) 0.001(4) 0.001(5) 0.001(5)
C28 0.022(8) 0.014(6) 0.015(6) -0.002(5) 0.002(6) -0.004(6)
C29 0.029(8) 0.015(6) 0.022(6) -0.003(5) 0.003(6) 0.001(6)
C30 0.009(6) 0.014(6) 0.026(6) 0.003(5) 0.005(5) 0.001(5)
C31 0.011(6) 0.021(7) 0.040(9) 0.008(6) 0.010(6) 0.004(6)
C32 0.022(7) 0.023(8) 0.036(8) 0.006(7) 0.013(7) 0.010(6)
C33 0.025(7) 0.022(7) 0.026(8) 0.009(6) 0.015(6) 0.013(6)
C34 0.017(7) 0.019(7) 0.034(8) 0.007(6) 0.007(6) 0.011(6)
C35 0.009(6) 0.015(7) 0.026(8) 0.003(6) 0.005(6) 0.001(5)
Cl41 0.113(8) 0.075(6) 0.111(8) -0.041(6) 0.077(7) -0.035(6)
C41 0.034(13) 0.038(12) 0.053(16) -0.006(12) 0.006(10) -0.004(9)
Cl42 0.088(7) 0.085(7) 0.139(10) 0.061(7) 0.049(7) 0.055(6)

loop_
_atom_type_symbol
_atom_type_description
_atom_type_scat_dispersion_real
_atom_type_scat_dispersion_imag
_atom_type_scat_source
C C 0.0033 0.0016 'International Tables Vol C Tables 4.2.6.8 and 6.1.1.4'
H H 0.0000 0.0000 'International Tables Vol C Tables 4.2.6.8 and 6.1.1.4'
N N 0.0061 0.0033 'International Tables Vol C Tables 4.2.6.8 and 6.1.1.4'
Cl Cl 0.1484 0.1585 'International Tables Vol C Tables 4.2.6.8 and 6.1.1.4'
Au Au -2.0133 8.8022 'International Tables Vol C Tables 4.2.6.8 and 6.1.1.4'

loop_
_geom_angle_atom_site_label_1
_geom_angle_atom_site_label_2
_geom_angle_atom_site_label_3
_geom_angle
_geom_angle_site_symmetry_1
_geom_angle_site_symmetry_3
_geom_angle_publ_flag
C7 Au1 Cl3 88.5(5) . . ?
C7 Au1 Cl2 88.5(5) . . ?
Cl3 Au1 Cl2 176.87(18) . . ?
C7 Au1 Cl1 179.1(5) . . ?
Cl3 Au1 Cl1 91.01(18) . . ?
Cl2 Au1 Cl1 92.07(17) . . ?
N1 C1 C6 111.7(15) . . ?
N1 C1 C2 109.1(15) . . ?
C6 C1 C2 113.3(16) . . ?
C7 N1 C8 109.1(15) . . ?
C7 N1 C1 123.2(15) . . ?
C8 N1 C1 127.5(16) . . ?
C3 C2 C1 108.9(16) . . ?
C7 N2 C9 108.6(15) . . ?
C7 N2 C10 126.2(15) . . ?
C9 N2 C10 125.2(15) . . ?
C2 C3 C4 112.8(17) . . ?
C5 C4 C3 111.6(17) . . ?
C4 C5 C6 110.1(16) . . ?
C1 C6 C5 112.8(15) . . ?
N1 C7 N2 106.1(15) . . ?
N1 C7 Au1 125.9(13) . . ?
N2 C7 Au1 127.3(13) . . ?
C9 C8 N1 109.9(16) . . ?
C8 C9 N2 106.3(16) . . ?
N2 C10 C15 110.0(16) . . ?
N2 C10 C11 110.5(15) . . ?
C15 C10 C11 113.0(17) . . ?
C10 C11 C12 109.2(17) . . ?
C13 C12 C11 112.5(18) . . ?
C14 C13 C12 112.1(18) . . ?
C13 C14 C15 112.8(18) . . ?
C10 C15 C14 109.5(17) . . ?
C27 Au21 Cl22 86.2(5) . . ?
C27 Au21 Cl23 89.2(5) . . ?
Cl22 Au21 Cl23 175.4(2) . . ?
C27 Au21 Cl21 178.0(5) . . ?
Cl22 Au21 Cl21 91.9(2) . . ?
Cl23 Au21 Cl21 92.7(2) . . ?
C26 C21 C22 116.0(15) . . ?
C26 C21 N21 109.4(14) . . ?
C22 C21 N21 107.8(14) . . ?
C27 N21 C28 110.0(16) . . ?
C27 N21 C21 127.8(15) . . ?
C28 N21 C21 122.2(15) . . ?
C27 N22 C29 107.7(16) . . ?
C27 N22 C30 125.9(16) . . ?
C29 N22 C30 126.4(16) . . ?
C21 C22 C23 106.2(17) . . ?
C24 C23 C22 111.6(18) . . ?
C25 C24 C23 109.8(17) . . ?
C24 C25 C26 110.9(16) . . ?
C21 C26 C25 109.0(15) . . ?
N21 C27 N22 107.9(16) . . ?
N21 C27 Au21 126.8(14) . . ?
N22 C27 Au21 125.3(13) . . ?
C29 C28 N21 105.2(17) . . ?
C28 C29 N22 109.1(18) . . ?
N22 C30 C35 110.4(15) . . ?
N22 C30 C31 109.8(16) . . ?
C35 C30 C31 112.2(16) . . ?
C30 C31 C32 111.2(17) . . ?
C33 C32 C31 109.1(17) . . ?
C32 C33 C34 111.3(17) . . ?
C35 C34 C33 111.3(17) . . ?
C34 C35 C30 111.4(16) . . ?
Cl41 C41 Cl42 110.9(16) . . ?

loop_
_geom_bond_atom_site_label_1
_geom_bond_atom_site_label_2
_geom_bond_distance
_geom_bond_site_symmetry_2
_geom_bond_publ_flag
Au1 C7 1.986(18) . ?
Au1 Cl3 2.274(5) . ?
Au1 Cl2 2.281(5) . ?
Au1 Cl1 2.307(5) . ?
C1 N1 1.49(2) . ?
C1 C6 1.50(3) . ?
C1 C2 1.55(3) . ?
N1 C7 1.35(2) . ?
N1 C8 1.35(2) . ?
C2 C3 1.52(3) . ?
N2 C7 1.36(2) . ?
N2 C9 1.40(2) . ?
N2 C10 1.48(2) . ?
C3 C4 1.54(3) . ?
C4 C5 1.52(3) . ?
C5 C6 1.54(3) . ?
C8 C9 1.31(3) . ?
C10 C15 1.52(3) . ?
C10 C11 1.52(3) . ?
C11 C12 1.53(3) . ?
C12 C13 1.50(3) . ?
C13 C14 1.46(3) . ?
C14 C15 1.56(3) . ?
Cl21 Au21 2.323(5) . ?
Au21 C27 1.984(18) . ?
Au21 Cl22 2.267(6) . ?
Au21 Cl23 2.288(5) . ?
C21 C26 1.45(2) . ?
C21 C22 1.52(2) . ?
C21 N21 1.55(2) . ?
N21 C27 1.32(2) . ?
N21 C28 1.40(2) . ?
N22 C27 1.35(2) . ?
N22 C29 1.38(3) . ?
N22 C30 1.45(2) . ?
C22 C23 1.56(3) . ?
C23 C24 1.52(3) . ?
C24 C25 1.52(3) . ?
C25 C26 1.54(2) . ?
C28 C29 1.34(3) . ?
C30 C35 1.52(3) . ?
C30 C31 1.54(3) . ?
C31 C32 1.55(3) . ?
C32 C33 1.52(3) . ?
C33 C34 1.54(3) . ?
C34 C35 1.51(3) . ?
Cl41 C41 1.74(3) . ?
C41 Cl42 1.76(3) . ?

loop_
_geom_torsion_atom_site_label_1
_geom_torsion_atom_site_label_2
_geom_torsion_atom_site_label_3
_geom_torsion_atom_site_label_4
_geom_torsion
_geom_torsion_site_symmetry_1
_geom_torsion_site_symmetry_2
_geom_torsion_site_symmetry_3
_geom_torsion_site_symmetry_4
_geom_torsion_publ_flag
C6 C1 N1 C7 -97(2) . . . . ?
C2 C1 N1 C7 136.6(18) . . . . ?
C6 C1 N1 C8 77(2) . . . . ?
C2 C1 N1 C8 -49(2) . . . . ?
N1 C1 C2 C3 178.7(16) . . . . ?
C6 C1 C2 C3 54(2) . . . . ?
C1 C2 C3 C4 -54(2) . . . . ?
C2 C3 C4 C5 56(2) . . . . ?
C3 C4 C5 C6 -54(2) . . . . ?
N1 C1 C6 C5 -178.5(15) . . . . ?
C2 C1 C6 C5 -55(2) . . . . ?
C4 C5 C6 C1 54(2) . . . . ?
C8 N1 C7 N2 0(2) . . . . ?
C1 N1 C7 N2 175.7(16) . . . . ?
C8 N1 C7 Au1 -170.5(13) . . . . ?
C1 N1 C7 Au1 5(3) . . . . ?
C9 N2 C7 N1 0(2) . . . . ?
C10 N2 C7 N1 179.5(16) . . . . ?
C9 N2 C7 Au1 171.1(13) . . . . ?
C10 N2 C7 Au1 -10(3) . . . . ?
Cl3 Au1 C7 N1 -87.6(16) . . . . ?
Cl2 Au1 C7 N1 91.9(16) . . . . ?
Cl1 Au1 C7 N1 -36(39) . . . . ?
Cl3 Au1 C7 N2 103.5(16) . . . . ?
Cl2 Au1 C7 N2 -77.0(16) . . . . ?
Cl1 Au1 C7 N2 155(36) . . . . ?
C7 N1 C8 C9 -1(2) . . . . ?
C1 N1 C8 C9 -176.2(17) . . . . ?
N1 C8 C9 N2 1(2) . . . . ?
C7 N2 C9 C8 -1(2) . . . . ?
C10 N2 C9 C8 179.9(17) . . . . ?
C7 N2 C10 C15 116(2) . . . . ?
C9 N2 C10 C15 -66(2) . . . . ?
C7 N2 C10 C11 -119(2) . . . . ?
C9 N2 C10 C11 60(2) . . . . ?
N2 C10 C11 C12 -178.9(16) . . . . ?
C15 C10 C11 C12 -55(2) . . . . ?
C10 C11 C12 C13 55(2) . . . . ?
C11 C12 C13 C14 -56(3) . . . . ?
C12 C13 C14 C15 55(3) . . . . ?
N2 C10 C15 C14 177.6(16) . . . . ?
C11 C10 C15 C14 54(2) . . . . ?
C13 C14 C15 C10 -53(3) . . . . ?
C26 C21 N21 C27 -96(2) . . . . ?
C22 C21 N21 C27 136.8(19) . . . . ?
C26 C21 N21 C28 83(2) . . . . ?
C22 C21 N21 C28 -44(2) . . . . ?
C26 C21 C22 C23 57(2) . . . . ?
N21 C21 C22 C23 -179.6(16) . . . . ?
C21 C22 C23 C24 -55(2) . . . . ?
C22 C23 C24 C25 58(3) . . . . ?
C23 C24 C25 C26 -57(2) . . . . ?
C22 C21 C26 C25 -58(2) . . . . ?
N21 C21 C26 C25 179.4(14) . . . . ?
C24 C25 C26 C21 56(2) . . . . ?
C28 N21 C27 N22 -1(2) . . . . ?
C21 N21 C27 N22 177.6(16) . . . . ?
C28 N21 C27 Au21 179.9(13) . . . . ?
C21 N21 C27 Au21 -1(3) . . . . ?
C29 N22 C27 N21 1(2) . . . . ?
C30 N22 C27 N21 -178.3(16) . . . . ?
C29 N22 C27 Au21 179.6(14) . . . . ?
C30 N22 C27 Au21 0(3) . . . . ?
Cl22 Au21 C27 N21 -90.3(16) . . . . ?
Cl23 Au21 C27 N21 89.3(16) . . . . ?
Cl21 Au21 C27 N21 -107(15) . . . . ?
Cl22 Au21 C27 N22 91.3(16) . . . . ?
Cl23 Au21 C27 N22 -89.1(16) . . . . ?
Cl21 Au21 C27 N22 75(15) . . . . ?
C27 N21 C28 C29 1(2) . . . . ?
C21 N21 C28 C29 -177.7(16) . . . . ?
N21 C28 C29 N22 -1(2) . . . . ?
C27 N22 C29 C28 0(2) . . . . ?
C30 N22 C29 C28 179.2(18) . . . . ?
C27 N22 C30 C35 111(2) . . . . ?
C29 N22 C30 C35 -68(2) . . . . ?
C27 N22 C30 C31 -125(2) . . . . ?
C29 N22 C30 C31 56(2) . . . . ?
N22 C30 C31 C32 -177.1(17) . . . . ?
C35 C30 C31 C32 -54(2) . . . . ?
C30 C31 C32 C33 56(2) . . . . ?
C31 C32 C33 C34 -58(2) . . . . ?
C32 C33 C34 C35 58(2) . . . . ?
C33 C34 C35 C30 -55(2) . . . . ?
N22 C30 C35 C34 176.0(16) . . . . ?
C31 C30 C35 C34 53(2) . . . . ?
